data_1569810
loop_
_publ_author_name
'Li, Guangyan'
'Wang, Ting'
'Huang, Xin'
'Wang, Na'
'Zhou, Lina'
'Tian, Beiqian'
'Feng, Ziwei'
'Liu, Ailing'
'Li, Yaling'
'Hao, Hongxun'

_publ_section_title
;
 Crystal Structure Analysis, Stability, Phase Transformation and Selective
 Nucleation Mechanism of Fluralaner Polymorphs
;
_journal_issue 8
_journal_name_full Crystals
_journal_page_first 1241
_journal_paper_doi 10.3390/cryst13081241
_journal_volume 13
_journal_year 2023
_chemical_formula_moiety 'C22 H17 Cl2 F6 N3 O3'
_chemical_formula_sum 'C22 H17 Cl2 F6 N3 O3'
_chemical_formula_weight 556.28
_space_group_crystal_system triclinic
_space_group_IT_number 2
_space_group_name_Hall '-P 1'
_space_group_name_H-M_alt 'P -1'
_atom_sites_solution_hydrogens mixed
_atom_sites_solution_primary dual
_audit_creation_date 2022-06-17
_audit_creation_method
;
Olex2 1.5
(compiled 2022.04.07 svn.rca3783a0 for OlexSys, GUI svn.r6498)
;
_cell_angle_alpha 72.469(2)
_cell_angle_beta 83.305(2)
_cell_angle_gamma 89.077(2)
_cell_formula_units_Z 4
_cell_length_a 9.5129(3)
_cell_length_b 15.1300(3)
_cell_length_c 17.6150(5)
_cell_measurement_reflns_used 18012
_cell_measurement_temperature 295(9)
_cell_measurement_theta_max 75.4530
_cell_measurement_theta_min 2.6290
_cell_volume 2400.60(12)
_computing_cell_refinement 'CrysAlisPro 1.171.41.123a (Rigaku OD, 2022)'
_computing_data_collection 'CrysAlisPro 1.171.41.123a (Rigaku OD, 2022)'
_computing_data_reduction 'CrysAlisPro 1.171.41.123a (Rigaku OD, 2022)'
_computing_molecular_graphics 'Olex2 1.5 (Dolomanov et al., 2009)'
_computing_publication_material 'Olex2 1.5 (Dolomanov et al., 2009)'
_computing_structure_refinement 'SHELXL 2018/3 (Sheldrick, 2015)'
_computing_structure_solution 'SHELXT 2018/2 (Sheldrick, 2018)'
_diffrn_ambient_environment air
_diffrn_ambient_temperature 295(9)
_diffrn_detector 'Hybrid Pixel Array Detector'
_diffrn_detector_area_resol_mean 10.0000
_diffrn_detector_type HyPix
_diffrn_measured_fraction_theta_full 0.995
_diffrn_measured_fraction_theta_max 0.994
_diffrn_measurement_details
;
List of Runs (angles in degrees, time in seconds):

  # Type    Start    End  Width  t~exp~   \w     \q     \k     \f   Frames
--------------------------------------------------------------------------
  1  \w    -81.00 -56.00   0.50    0.14    --  -39.45 118.00-161.00   50
  2  \w   -112.00 -67.00   0.50    0.14    --  -39.45-158.00 -41.00   90
  3  \w    -90.00 -65.00   0.50    0.14    --  -39.45 158.00  -7.00   50
  4  \w     77.00 114.00   0.50    0.14    --   39.45-158.00 -41.00   74
  5  \w     14.00  74.00   0.50    0.14    --   39.45-118.00 112.00  120
  6  \w     55.00 110.00   0.50    0.14    --   39.45 158.00  -7.00  110
  7  \w   -108.00 -20.00   0.50    0.58    --  -52.00 118.00-161.00  176
  8  \w   -117.00 -92.00   0.50    0.58    --  -52.00-158.00 -41.00   50
  9  \w   -109.00 -84.00   0.50    0.58    --  -52.00 158.00  -7.00   50
 10  \w     79.00 104.00   0.50    0.58    --  111.82-118.00 112.00   50
 11  \w    112.00 138.00   0.50    0.58    --  111.82 118.00-161.00   52
 12  \w     38.00  64.00   0.50    0.58    --  111.82-158.00 -41.00   52
 13  \w    114.00 160.00   0.50    0.58    --  111.82 158.00  -7.00   92
 14  \w    -46.00 -13.00   0.50    0.14    --  -39.45 -57.00-120.00   66
 15  \w   -115.00 -57.00   0.50    0.14    --  -39.45 -57.00-120.00  116
 16  \w   -115.00 -21.00   0.50    0.14    --  -39.45 -57.00  30.00  188
 17  \w   -114.00  -5.00   0.50    0.14    --  -39.45 -77.00 150.00  218
 18  \w   -113.00 -63.00   0.50    0.14    --  -39.45 -77.00 -90.00  100
 19  \w    -38.00  -5.00   0.50    0.14    --  -39.45 -77.00 -90.00   66
 20  \w      7.00  85.00   0.50    0.14    --   39.45  37.00  30.00  156
 21  \w    -41.00 -15.00   0.50    0.58    --  -52.00 -83.00  36.02   52
 22  \w    -41.00 -13.00   0.50    0.58    --  -52.00 -87.00 134.01   56
 23  \w    -37.00 -12.00   0.50    0.58    --  -52.00 -88.00-126.40   50
 24  \w    -38.00  30.00   0.50    0.58    --  -52.00  30.00   0.00  136
 25  \w    -40.00 -14.00   0.50    0.58    --  -52.00 -85.00 -29.43   52
 26  \w     21.00  53.00   0.50    0.14    --   56.00  77.00-105.70   64
 27  \w     25.00  51.00   0.50    0.14    --   60.00  78.00 -67.11   52
 28  \w     25.00  67.00   0.50    0.14    --   60.00  77.00-162.96   84
 29  \w     29.00  79.00   0.50    0.14    --   64.00  78.00  37.43  100
 30  \w     29.00  79.00   0.50    0.14    --   64.00  78.00 -45.77  100
 31  \w     90.00 139.00   0.50    0.14    --   64.00  78.00 -45.77   98
 32  \w     98.00 137.00   0.50    0.14    --   64.00  78.00  37.43   78
 33  \w    103.00 129.00   0.50    0.14    --   68.00  69.00 129.14   52
 34  \w     33.00  62.00   0.50    0.14    --   68.00  78.00 -19.13   58
 35  \w     81.00 143.00   0.50    0.14    --   68.00  74.00  82.82  124
 36  \w     36.00  76.00   0.50    0.14    --   68.00  71.00-122.32   80
 37  \w     35.00  72.00   0.50    0.14    --   68.00  74.00  82.82   74
 38  \w     37.00  69.00   0.50    0.14    --   68.00  69.00 129.14   64
 39  \w     37.00  62.00   0.50    0.14    --   72.00  78.00 138.44   50
 40  \w     50.00  80.00   0.50    0.58    --   80.00  64.00  21.06   60
 41  \w     97.00 123.00   0.50    0.58    --   80.00  64.00  21.06   52
 42  \w    106.00 155.00   0.50    0.58    --   80.00  78.00 141.41   98
 43  \w     45.00  76.00   0.50    0.58    --   80.00  78.00 141.41   62
 44  \w    110.00 159.00   0.50    0.58    --   84.00  62.00-169.91   98
 45  \w     55.00 101.00   0.50    0.58    --   84.00  62.00-169.91   92
 46  \w    127.00 165.00   0.50    0.58    --   92.00  75.00 -78.40   76
 47  \w     58.00 121.00   0.50    0.58    --   92.00  75.00 -78.40  126
 48  \w    113.00 142.00   0.50    0.58    --  111.82  77.00 150.00   58
 49  \w     83.00 109.00   0.50    0.58    --  111.82  61.00  30.00   52
 50  \w     77.00 108.00   0.50    0.58    --  111.82  77.00 150.00   62
 51  \w    114.00 169.00   0.50    0.58    --  111.82  77.00 -60.00  110
 52  \w     83.00 156.00   0.50    0.58    --  111.82  61.00-180.00  146
 53  \w     77.00 105.00   0.50    0.58    --  111.82  77.00 -60.00   56
 54  \w     83.00 168.00   0.50    0.58    --  111.82  61.00 120.00  170
 55  \w    120.00 169.00   0.50    0.58    --  111.82  77.00  60.00   98
 56  \w     77.00 113.00   0.50    0.58    --  111.82  77.00  60.00   72
 57  \w     38.00  98.00   0.50    0.58    --  111.82 -77.00 150.00  120
 58  \w     77.00 105.00   0.50    0.58    --  111.82  77.00 -30.00   56
 59  \w     81.00 108.00   0.50    0.58    --  111.82-111.00 150.00   54
 60  \w    130.00 175.00   0.50    0.58    --  111.82  77.00   0.00   90
 61  \w     77.00 105.00   0.50    0.58    --  111.82 -94.00 -60.00   56
 62  \w    112.00 169.00   0.50    0.58    --  111.82  77.00 -30.00  114
 63  \w     36.00  76.00   0.50    0.58    --  111.82-111.00 150.00   80
 64  \w    128.00 168.00   0.50    0.58    --  111.82  77.00  90.00   80
 65  \w     77.00 103.00   0.50    0.58    --  111.82  77.00   0.00   52
 66  \w     77.00 104.00   0.50    0.58    --  111.82  77.00 120.00   54
 67  \w    106.00 131.00   0.50    0.58    --  111.82  77.00 120.00   50
 68  \w     77.00 109.00   0.50    0.58    --  111.82  77.00  90.00   64
 69  \w     38.00  70.00   0.50    0.58    --  111.82 -94.00 -60.00   64
 70  \w     83.00 111.00   0.50    0.58    --  111.82  61.00-150.00   56
 71  \w    117.00 152.00   0.50    0.58    --  111.82  61.00-150.00   70
 72  \w     77.00 131.00   0.50    0.58    --  111.82  77.00  30.00  108
 73  \w    115.00 174.00   0.50    0.58    --  111.82  61.00  30.00  118
 74  \w     32.00 108.00   0.50    0.58    --  111.82-111.00-120.00  152
 75  \w     77.00 175.00   0.50    0.58    --  111.82  77.00-150.00  196
 76  \w     78.00 103.00   0.50    0.58    --  111.82 -94.00  30.00   50
 77  \w     85.00 168.00   0.50    0.58    --  111.82  61.00 150.00  166
 78  \w     83.00 150.00   0.50    0.58    --  111.82  61.00  90.00  134
 79  \w     32.00  70.00   0.50    0.58    --  111.82 -94.00  30.00   76
 80  \w    133.00 175.00   0.50    0.58    --  111.82  77.00-180.00   84
 81  \w     33.00 107.00   0.50    0.58    --  111.82-111.00 -60.00  148
 82  \w    113.00 149.00   0.50    0.58    --  111.82  61.00  60.00   72
 83  \w     77.00 103.00   0.50    0.58    --  111.82  77.00-180.00   52
 84  \w     85.00 111.00   0.50    0.58    --  111.82  61.00 -60.00   52
 85  \w     85.00 172.00   0.50    0.58    --  111.82  61.00 -90.00  174
 86  \w     83.00 109.00   0.50    0.58    --  111.82  61.00  60.00   52
 87  \w     38.00  96.00   0.50    0.58    --  111.82 -77.00 -60.00  116
 88  \w    117.00 150.00   0.50    0.58    --  111.82  61.00 -60.00   66
 89  \w     83.00 149.00   0.50    0.58    --  111.82  61.00   0.00  132
 90  \w     69.00  99.00   0.50    0.58    --  111.82 -94.00   0.00   60
 91  \w     42.00  67.00   0.50    0.58    --  111.82 -61.00 120.00   50
 92  \w     45.00  93.00   0.50    0.58    --  111.82 -77.00  30.00   96
 93  \w     77.00 150.00   0.50    0.58    --  111.82  77.00-120.00  146
 94  \w     32.00  57.00   0.50    0.58    --  111.82 -94.00   0.00   50
 95  \w     83.00 170.00   0.50    0.58    --  111.82  61.00 -30.00  174
;
_diffrn_measurement_device 'four-circle diffractometer'
_diffrn_measurement_device_type 'ROD, Synergy Custom DW system, HyPix'
_diffrn_measurement_method '\w scans'
_diffrn_orient_matrix_type 'CrysAlisPro convention (1999,Acta A55,543-557)'
_diffrn_orient_matrix_UB_11 -0.0491555000
_diffrn_orient_matrix_UB_12 -0.0660818000
_diffrn_orient_matrix_UB_13 0.0840801000
_diffrn_orient_matrix_UB_21 -0.0080694000
_diffrn_orient_matrix_UB_22 -0.0807306000
_diffrn_orient_matrix_UB_23 -0.0357846000
_diffrn_orient_matrix_UB_31 0.1552964000
_diffrn_orient_matrix_UB_32 -0.0228593000
_diffrn_orient_matrix_UB_33 0.0133882000
_diffrn_radiation_monochromator mirror
_diffrn_radiation_probe x-ray
_diffrn_radiation_type 'Cu K\a'
_diffrn_radiation_wavelength 1.54184
_diffrn_reflns_av_R_equivalents 0.0960
_diffrn_reflns_av_unetI/netI 0.0494
_diffrn_reflns_Laue_measured_fraction_full 0.995
_diffrn_reflns_Laue_measured_fraction_max 0.994
_diffrn_reflns_limit_h_max 11
_diffrn_reflns_limit_h_min -10
_diffrn_reflns_limit_k_max 18
_diffrn_reflns_limit_k_min -18
_diffrn_reflns_limit_l_max 21
_diffrn_reflns_limit_l_min -21
_diffrn_reflns_number 46081
_diffrn_reflns_point_group_measured_fraction_full 0.995
_diffrn_reflns_point_group_measured_fraction_max 0.994
_diffrn_reflns_theta_full 67.684
_diffrn_reflns_theta_max 70.073
_diffrn_reflns_theta_min 2.649
_diffrn_source 'Rotating-anode X-ray tube'
_diffrn_source_type 'Rigaku (Cu) X-ray Source'
_exptl_absorpt_coefficient_mu 3.147
_exptl_absorpt_correction_T_max 1.00000
_exptl_absorpt_correction_T_min 0.57105
_exptl_absorpt_correction_type multi-scan
_exptl_absorpt_process_details
;
CrysAlisPro 1.171.41.123a (Rigaku Oxford Diffraction, 2022)
Empirical absorption correction using spherical harmonics,
implemented in SCALE3 ABSPACK scaling algorithm.
;
_exptl_crystal_density_diffrn 1.539
_exptl_crystal_description block
_exptl_crystal_F_000 1128
_exptl_crystal_size_max 0.2
_exptl_crystal_size_mid 0.18
_exptl_crystal_size_min 0.13
_refine_diff_density_max 0.810
_refine_diff_density_min -0.562
_refine_diff_density_rms 0.128
_refine_ls_extinction_method none
_refine_ls_goodness_of_fit_ref 1.208
_refine_ls_hydrogen_treatment mixed
_refine_ls_matrix_type full
_refine_ls_number_parameters 667
_refine_ls_number_reflns 9081
_refine_ls_number_restraints 4
_refine_ls_restrained_S_all 1.207
_refine_ls_R_factor_all 0.1221
_refine_ls_R_factor_gt 0.0946
_refine_ls_shift/su_max 0.000
_refine_ls_shift/su_mean 0.000
_refine_ls_structure_factor_coef Fsqd
_refine_ls_weighting_details 'w=1/[\s^2^(Fo^2^)+(0.2000P)^2^] where P=(Fo^2^+2Fc^2^)/3'
_refine_ls_weighting_scheme calc
_refine_ls_wR_factor_gt 0.2623
_refine_ls_wR_factor_ref 0.3136
_reflns_Friedel_coverage 0.000
_reflns_number_gt 6424
_reflns_number_total 9081
_reflns_threshold_expression 'I > 2\s(I)'
_cod_data_source_file EBLS-300K_auto.cif
_cod_data_source_block ebls-300k_auto
_cod_original_cell_volume 2400.61(12)
_cod_database_code 1569810
_shelx_shelxl_version_number 2018/3
_shelx_space_group_comment
;
The symmetry employed for this shelxl refinement is uniquely defined
by the following loop, which should always be used as a source of
symmetry information in preference to the above space-group names.
They are only intended as comments.
;
_shelx_estimated_absorpt_t_max 0.685
_shelx_estimated_absorpt_t_min 0.572
_olex2_refinement_description
;
1. Fixed Uiso
 At 1.2 times of:
  All C(H) groups, All C(H,H) groups
 At 1.5 times of:
  All C(H,H,H) groups
2. Restrained distances
 N3-H3 = N2-H2 = N3A-H3A = N2A-H2AA
 0.9 with sigma of 0.01
3.a Secondary CH2 refined with riding coordinates:
 C9(H9A,H9B), C19(H19A,H19B), C21(H21A,H21B), C9A(H9AA,H9AB), C19A(H19C,H19D),
 C21A(H21C,H21D)
3.b Aromatic/amide H refined with riding coordinates:
 C2(H2A), C4(H4), C6(H6), C12(H12), C15(H15), C16(H16), C2A(H2AB), C4A(H4A),
 C6A(H6A), C12A(H12A), C15A(H15A), C16A(H16A)
3.c Idealised Me refined as rotating group:
 C17(H17A,H17B,H17C), C17A(H17D,H17E,H17F)
;
_olex2_submission_special_instructions 'No special instructions were received'
_oxdiff_exptl_absorpt_empirical_details
;
Empirical correction (ABSPACK) includes:
- Absorption correction using spherical harmonics
- Frame scaling
;
_oxdiff_exptl_absorpt_empirical_full_max 2.621
_oxdiff_exptl_absorpt_empirical_full_min 0.519

loop_
_space_group_symop_operation_xyz
'x, y, z'
'-x, -y, -z'

loop_
_atom_site_label
_atom_site_type_symbol
_atom_site_fract_x
_atom_site_fract_y
_atom_site_fract_z
_atom_site_U_iso_or_equiv
_atom_site_adp_type
_atom_site_occupancy
_atom_site_site_symmetry_order
_atom_site_calc_flag
_atom_site_refinement_flags_posn
_atom_site_refinement_flags_adp
_atom_site_refinement_flags_occupancy
_atom_site_disorder_assembly
_atom_site_disorder_group
Cl1 Cl 0.54935(17) 0.70803(10) 0.07501(10) 0.0963(5) Uani 1 1 d . . . . .
Cl2 Cl 0.5550(2) 0.34532(9) 0.10367(9) 0.1015(5) Uani 1 1 d . . . . .
F1 F 1.0697(4) 0.4115(3) 0.0946(2) 0.1163(13) Uani 1 1 d . . . . .
F2 F 1.1115(4) 0.5575(3) 0.04997(19) 0.1148(13) Uani 1 1 d . . . . .
F3 F 1.2176(3) 0.4722(3) 0.1466(2) 0.1061(11) Uani 1 1 d . . . . .
F4 F 0.9767(5) 0.9935(2) 0.5924(2) 0.1080(11) Uani 1 1 d . . . . .
F5 F 0.9055(5) 0.9885(3) 0.7135(3) 0.1211(13) Uani 1 1 d . . . . .
F6 F 1.1240(4) 0.9745(2) 0.6763(2) 0.0978(10) Uani 1 1 d . . . . .
O1 O 0.9695(3) 0.42124(18) 0.24617(17) 0.0638(7) Uani 1 1 d . . . . .
O2 O 1.4112(3) 0.7309(2) 0.48157(18) 0.0741(9) Uani 1 1 d . . . . .
O3 O 1.2191(3) 0.77568(19) 0.74079(16) 0.0614(7) Uani 1 1 d . . . . .
N1 N 1.0204(4) 0.4421(2) 0.31106(19) 0.0575(8) Uani 1 1 d . . . . .
N2 N 1.2179(4) 0.6867(2) 0.57246(18) 0.0567(8) Uani 1 1 d D . . . .
H2 H 1.134(3) 0.656(3) 0.584(3) 0.084(16) Uiso 1 1 d D . . . .
N3 N 1.0656(4) 0.8038(2) 0.6477(2) 0.0593(8) Uani 1 1 d D . . . .
H3 H 1.047(5) 0.796(3) 0.6016(14) 0.061(12) Uiso 1 1 d D . . . .
C1 C 0.6352(5) 0.6030(3) 0.0967(2) 0.0675(11) Uani 1 1 d . . . . .
C2 C 0.5678(5) 0.5267(3) 0.0908(2) 0.0697(12) Uani 1 1 d . . . . .
H2A H 0.478653 0.530788 0.073309 0.084 Uiso 1 1 calc R U . . .
C3 C 0.6365(5) 0.4432(3) 0.1116(2) 0.0672(12) Uani 1 1 d . . . . .
C4 C 0.7702(5) 0.4351(3) 0.1387(2) 0.0624(10) Uani 1 1 d . . . . .
H4 H 0.814191 0.378092 0.152585 0.075 Uiso 1 1 calc R U . . .
C5 C 0.8358(4) 0.5138(3) 0.1446(2) 0.0542(9) Uani 1 1 d . . . . .
C6 C 0.7682(5) 0.5984(3) 0.1228(2) 0.0605(10) Uani 1 1 d . . . . .
H6 H 0.811874 0.651622 0.125719 0.073 Uiso 1 1 calc R U . . .
C7 C 0.9780(4) 0.5034(3) 0.1765(2) 0.0556(9) Uani 1 1 d . . . . .
C8 C 1.0956(5) 0.4854(4) 0.1167(3) 0.0777(14) Uani 1 1 d . . . . .
C9 C 1.0262(5) 0.5812(3) 0.2073(2) 0.0565(9) Uani 1 1 d . . . . .
H9A H 1.111031 0.612766 0.175402 0.068 Uiso 1 1 calc R U . . .
H9B H 0.952391 0.626036 0.207987 0.068 Uiso 1 1 calc R U . . .
C10 C 1.0546(4) 0.5278(2) 0.2903(2) 0.0509(8) Uani 1 1 d . . . . .
C11 C 1.1123(4) 0.5698(3) 0.3455(2) 0.0546(9) Uani 1 1 d . . . . .
C12 C 1.1415(4) 0.6643(3) 0.3221(2) 0.0560(9) Uani 1 1 d . . . . .
H12 H 1.122241 0.700361 0.271623 0.067 Uiso 1 1 calc R U . . .
C13 C 1.1987(4) 0.7072(3) 0.3716(2) 0.0548(9) Uani 1 1 d . . . . .
C14 C 1.2239(4) 0.6524(3) 0.4472(2) 0.0544(9) Uani 1 1 d . . . . .
C15 C 1.1935(5) 0.5575(3) 0.4718(2) 0.0615(10) Uani 1 1 d . . . . .
H15 H 1.209880 0.521800 0.522982 0.074 Uiso 1 1 calc R U . . .
C16 C 1.1394(5) 0.5158(3) 0.4214(2) 0.0594(10) Uani 1 1 d . . . . .
H16 H 1.121144 0.452255 0.438061 0.071 Uiso 1 1 calc R U . . .
C17 C 1.2291(6) 0.8100(3) 0.3427(3) 0.0764(13) Uani 1 1 d . . . . .
H17A H 1.329612 0.821150 0.333663 0.115 Uiso 1 1 calc R U . . .
H17B H 1.188196 0.837530 0.382445 0.115 Uiso 1 1 calc R U . . .
H17C H 1.188859 0.836961 0.293556 0.115 Uiso 1 1 calc R U . . .
C18 C 1.2931(4) 0.6938(3) 0.5015(2) 0.0569(9) Uani 1 1 d . . . . .
C19 C 1.2784(5) 0.7117(3) 0.6347(2) 0.0615(10) Uani 1 1 d . . . . .
H19A H 1.364577 0.747769 0.611039 0.074 Uiso 1 1 calc R U . . .
H19B H 1.304784 0.655343 0.673599 0.074 Uiso 1 1 calc R U . . .
C20 C 1.1844(4) 0.7666(3) 0.6789(2) 0.0541(9) Uani 1 1 d . . . . .
C21 C 0.9685(5) 0.8482(3) 0.6924(3) 0.0650(10) Uani 1 1 d . . . . .
H21A H 0.977650 0.822088 0.749049 0.078 Uiso 1 1 calc R U . . .
H21B H 0.872567 0.835641 0.684364 0.078 Uiso 1 1 calc R U . . .
C22 C 0.9931(6) 0.9508(3) 0.6684(3) 0.0758(13) Uani 1 1 d . . . . .
Cl1A Cl -0.1018(2) 0.78320(14) 0.95539(16) 0.1542(10) Uani 1 1 d . . . . .
Cl2A Cl -0.13690(16) 1.15139(11) 0.89026(8) 0.1002(5) Uani 1 1 d . . . . .
F1A F 0.3873(4) 1.0897(3) 0.9079(2) 0.1060(11) Uani 1 1 d . . . . .
F2A F 0.4213(4) 0.9440(3) 0.95159(19) 0.1044(11) Uani 1 1 d . . . . .
F3A F 0.5617(3) 1.0306(3) 0.8547(2) 0.1042(11) Uani 1 1 d . . . . .
F4A F 0.5199(4) 0.5081(2) 0.41225(17) 0.0981(10) Uani 1 1 d . . . . .
F5A F 0.4955(4) 0.5130(2) 0.2913(2) 0.1094(12) Uani 1 1 d . . . . .
F6A F 0.7010(3) 0.52396(19) 0.32618(18) 0.0877(9) Uani 1 1 d . . . . .
O1A O 0.3540(3) 1.08049(18) 0.75587(16) 0.0622(7) Uani 1 1 d . . . . .
O2A O 0.9063(4) 0.7663(3) 0.52059(19) 0.0774(9) Uani 1 1 d . . . . .
O3A O 0.8190(3) 0.72347(19) 0.26116(16) 0.0630(7) Uani 1 1 d . . . . .
N1A N 0.4348(4) 1.0591(2) 0.69087(19) 0.0578(8) Uani 1 1 d . . . . .
N2A N 0.7493(4) 0.8120(2) 0.4300(2) 0.0582(8) Uani 1 1 d D . . . .
H2AA H 0.670(3) 0.844(3) 0.419(3) 0.077(15) Uiso 1 1 d D . . . .
N3A N 0.6307(4) 0.6957(2) 0.35610(19) 0.0582(8) Uani 1 1 d D . . . .
H3A H 0.590(5) 0.708(4) 0.4006(19) 0.086(15) Uiso 1 1 d D . . . .
C1A C -0.0225(6) 0.8929(4) 0.9192(3) 0.0859(16) Uani 1 1 d . . . . .
C2A C -0.1038(6) 0.9686(4) 0.9199(3) 0.0848(15) Uani 1 1 d . . . . .
H2AB H -0.199138 0.961979 0.939982 0.102 Uiso 1 1 calc R U . . .
C3A C -0.0389(5) 1.0544(3) 0.8898(2) 0.0715(12) Uani 1 1 d . . . . .
C4A C 0.1040(5) 1.0649(3) 0.8589(2) 0.0650(11) Uani 1 1 d . . . . .
H4A H 0.146006 1.123614 0.838216 0.078 Uiso 1 1 calc R U . . .
C5A C 0.1824(5) 0.9868(3) 0.8593(2) 0.0582(10) Uani 1 1 d . . . . .
C6A C 0.1177(6) 0.8999(3) 0.8902(3) 0.0732(12) Uani 1 1 d . . . . .
H6A H 0.169201 0.846864 0.891217 0.088 Uiso 1 1 calc R U . . .
C7A C 0.3381(5) 0.9981(3) 0.8255(2) 0.0574(10) Uani 1 1 d . . . . .
C8A C 0.4271(5) 1.0147(4) 0.8861(3) 0.0742(13) Uani 1 1 d . . . . .
C9A C 0.4014(5) 0.9203(3) 0.7943(2) 0.0590(10) Uani 1 1 d . . . . .
H9AA H 0.473962 0.888170 0.826015 0.071 Uiso 1 1 calc R U . . .
H9AB H 0.329100 0.876009 0.793983 0.071 Uiso 1 1 calc R U . . .
C10A C 0.4626(4) 0.9730(2) 0.7113(2) 0.0498(8) Uani 1 1 d . . . . .
C11A C 0.5459(4) 0.9311(3) 0.6559(2) 0.0518(8) Uani 1 1 d . . . . .
C12A C 0.5630(4) 0.8355(3) 0.6787(2) 0.0540(9) Uani 1 1 d . . . . .
H12A H 0.519654 0.799711 0.728346 0.065 Uiso 1 1 calc R U . . .
C13A C 0.6430(4) 0.7918(3) 0.6297(2) 0.0534(9) Uani 1 1 d . . . . .
C14A C 0.7025(4) 0.8471(3) 0.5545(2) 0.0544(9) Uani 1 1 d . . . . .
C15A C 0.6825(5) 0.9425(3) 0.5305(2) 0.0607(10) Uani 1 1 d . . . . .
H15A H 0.721554 0.978083 0.479744 0.073 Uiso 1 1 calc R U . . .
C16A C 0.6062(5) 0.9849(3) 0.5803(2) 0.0584(9) Uani 1 1 d . . . . .
H16A H 0.594827 1.048818 0.563908 0.070 Uiso 1 1 calc R U . . .
C17A C 0.6620(6) 0.6891(3) 0.6569(3) 0.0788(14) Uani 1 1 d . . . . .
H17D H 0.638577 0.663286 0.616299 0.118 Uiso 1 1 calc R U . . .
H17E H 0.600830 0.662094 0.705646 0.118 Uiso 1 1 calc R U . . .
H17F H 0.758606 0.675915 0.666265 0.118 Uiso 1 1 calc R U . . .
C18A C 0.7954(4) 0.8050(3) 0.5004(2) 0.0555(9) Uani 1 1 d . . . . .
C19A C 0.8357(5) 0.7843(3) 0.3681(2) 0.0617(10) Uani 1 1 d . . . . .
H19C H 0.910827 0.745707 0.392290 0.074 Uiso 1 1 calc R U . . .
H19D H 0.879775 0.839443 0.329269 0.074 Uiso 1 1 calc R U . . .
C20A C 0.7589(4) 0.7321(2) 0.3239(2) 0.0540(9) Uani 1 1 d . . . . .
C21A C 0.5506(4) 0.6526(3) 0.3117(2) 0.0595(9) Uani 1 1 d . . . . .
H21C H 0.581675 0.678518 0.254882 0.071 Uiso 1 1 calc R U . . .
H21D H 0.451242 0.666367 0.320657 0.071 Uiso 1 1 calc R U . . .
C22A C 0.5674(5) 0.5499(3) 0.3355(3) 0.0706(12) Uani 1 1 d . . . . .

loop_
_atom_site_aniso_label
_atom_site_aniso_U_11
_atom_site_aniso_U_22
_atom_site_aniso_U_33
_atom_site_aniso_U_23
_atom_site_aniso_U_13
_atom_site_aniso_U_12
Cl1 0.0962(10) 0.0913(9) 0.1159(11) -0.0449(8) -0.0371(9) 0.0252(7)
Cl2 0.1294(13) 0.0781(8) 0.0973(9) -0.0113(6) -0.0504(9) -0.0351(8)
F1 0.101(2) 0.146(3) 0.145(3) -0.115(3) 0.000(2) 0.007(2)
F2 0.114(3) 0.160(3) 0.0691(17) -0.045(2) 0.0270(17) -0.024(2)
F3 0.0644(19) 0.153(3) 0.125(3) -0.081(2) -0.0032(18) 0.0099(19)
F4 0.136(3) 0.096(2) 0.089(2) -0.0157(17) -0.033(2) 0.012(2)
F5 0.150(3) 0.099(2) 0.129(3) -0.061(2) -0.009(3) 0.043(2)
F6 0.113(3) 0.0680(16) 0.122(2) -0.0328(16) -0.040(2) -0.0109(16)
O1 0.082(2) 0.0545(14) 0.0619(15) -0.0237(12) -0.0203(14) -0.0030(13)
O2 0.0575(18) 0.106(2) 0.0687(17) -0.0454(16) 0.0052(14) -0.0239(16)
O3 0.0752(19) 0.0631(15) 0.0547(14) -0.0289(12) -0.0131(13) 0.0002(13)
N1 0.063(2) 0.0579(17) 0.0591(17) -0.0242(14) -0.0170(15) -0.0012(15)
N2 0.058(2) 0.0685(19) 0.0515(16) -0.0313(14) -0.0009(14) -0.0097(15)
N3 0.065(2) 0.0646(18) 0.0587(17) -0.0330(15) -0.0103(16) 0.0010(16)
C1 0.074(3) 0.075(3) 0.055(2) -0.0219(18) -0.0104(19) 0.004(2)
C2 0.065(3) 0.085(3) 0.059(2) -0.019(2) -0.0099(19) -0.013(2)
C3 0.078(3) 0.072(3) 0.0520(19) -0.0146(17) -0.0187(19) -0.024(2)
C4 0.082(3) 0.059(2) 0.0485(18) -0.0169(16) -0.0113(19) -0.0050(19)
C5 0.063(2) 0.061(2) 0.0421(16) -0.0221(14) -0.0033(15) -0.0063(17)
C6 0.067(3) 0.065(2) 0.0550(19) -0.0251(17) -0.0053(18) -0.0079(18)
C7 0.063(2) 0.0565(19) 0.0536(18) -0.0265(16) -0.0057(17) -0.0032(17)
C8 0.062(3) 0.112(4) 0.076(3) -0.057(3) -0.004(2) 0.000(3)
C9 0.066(2) 0.0545(19) 0.0532(18) -0.0226(15) -0.0068(17) -0.0064(17)
C10 0.050(2) 0.0561(19) 0.0514(17) -0.0244(15) -0.0028(15) 0.0000(15)
C11 0.055(2) 0.061(2) 0.0540(18) -0.0285(16) 0.0017(16) -0.0056(16)
C12 0.055(2) 0.063(2) 0.0545(19) -0.0256(16) -0.0043(16) -0.0009(17)
C13 0.051(2) 0.060(2) 0.060(2) -0.0287(16) -0.0029(16) -0.0013(16)
C14 0.049(2) 0.069(2) 0.0527(18) -0.0314(16) 0.0011(15) -0.0087(16)
C15 0.068(3) 0.070(2) 0.0496(18) -0.0232(17) -0.0059(17) -0.0093(19)
C16 0.069(3) 0.056(2) 0.0558(19) -0.0216(16) -0.0039(18) -0.0087(17)
C17 0.092(4) 0.059(2) 0.084(3) -0.027(2) -0.019(3) -0.006(2)
C18 0.058(2) 0.065(2) 0.0535(18) -0.0284(16) -0.0005(16) -0.0048(17)
C19 0.065(3) 0.071(2) 0.058(2) -0.0344(18) -0.0078(18) -0.0017(19)
C20 0.066(3) 0.0546(19) 0.0449(17) -0.0207(14) -0.0028(16) -0.0079(17)
C21 0.058(2) 0.076(3) 0.071(2) -0.038(2) -0.0069(19) -0.0021(19)
C22 0.083(3) 0.078(3) 0.080(3) -0.040(2) -0.021(2) 0.006(2)
Cl1A 0.1348(16) 0.1036(12) 0.199(2) -0.0331(13) 0.0577(16) -0.0577(12)
Cl2A 0.0933(10) 0.1094(10) 0.0833(8) -0.0185(7) 0.0160(7) 0.0262(8)
F1A 0.104(2) 0.125(3) 0.126(3) -0.094(2) -0.015(2) -0.002(2)
F2A 0.118(3) 0.134(3) 0.0695(17) -0.0358(18) -0.0294(17) 0.004(2)
F3A 0.0687(19) 0.147(3) 0.118(2) -0.072(2) -0.0101(17) -0.0119(19)
F4A 0.113(2) 0.092(2) 0.0745(16) -0.0126(14) 0.0180(16) -0.0179(18)
F5A 0.146(3) 0.091(2) 0.104(2) -0.0443(18) -0.019(2) -0.038(2)
F6A 0.090(2) 0.0704(15) 0.0989(19) -0.0293(14) 0.0133(16) 0.0113(14)
O1A 0.0701(18) 0.0531(13) 0.0616(14) -0.0221(11) 0.0136(13) -0.0035(12)
O2A 0.067(2) 0.107(2) 0.0712(18) -0.0456(17) -0.0132(15) 0.0255(18)
O3A 0.0682(18) 0.0676(16) 0.0573(14) -0.0308(12) 0.0091(13) -0.0023(13)
N1A 0.0556(19) 0.0576(17) 0.0608(17) -0.0251(14) 0.0107(15) -0.0039(14)
N2A 0.055(2) 0.071(2) 0.0589(17) -0.0357(15) -0.0044(15) 0.0083(15)
N3A 0.060(2) 0.0642(18) 0.0554(16) -0.0301(14) 0.0055(15) -0.0003(15)
C1A 0.085(3) 0.082(3) 0.083(3) -0.021(2) 0.016(3) -0.030(3)
C2A 0.070(3) 0.106(4) 0.071(3) -0.022(3) 0.010(2) -0.016(3)
C3A 0.071(3) 0.088(3) 0.0504(19) -0.0159(19) 0.0032(19) 0.006(2)
C4A 0.073(3) 0.068(2) 0.0515(19) -0.0195(17) 0.0075(18) -0.006(2)
C5A 0.066(3) 0.068(2) 0.0435(16) -0.0224(15) 0.0011(16) -0.0082(18)
C6A 0.081(3) 0.067(2) 0.067(2) -0.0188(19) 0.009(2) -0.013(2)
C7A 0.064(2) 0.058(2) 0.0540(19) -0.0263(16) 0.0032(17) -0.0074(17)
C8A 0.065(3) 0.095(3) 0.078(3) -0.050(3) -0.006(2) -0.004(2)
C9A 0.074(3) 0.0549(19) 0.0516(18) -0.0238(15) 0.0003(18) -0.0044(17)
C10A 0.050(2) 0.0540(18) 0.0499(17) -0.0230(14) -0.0034(15) -0.0030(14)
C11A 0.047(2) 0.0580(19) 0.0550(18) -0.0258(15) -0.0021(15) -0.0035(15)
C12A 0.050(2) 0.062(2) 0.0525(18) -0.0228(16) -0.0014(15) -0.0056(16)
C13A 0.048(2) 0.0574(19) 0.0606(19) -0.0269(16) -0.0040(16) -0.0023(15)
C14A 0.053(2) 0.065(2) 0.0547(19) -0.0306(16) -0.0082(16) 0.0045(16)
C15A 0.066(3) 0.067(2) 0.0508(18) -0.0219(16) -0.0009(17) 0.0041(18)
C16A 0.066(2) 0.055(2) 0.0551(19) -0.0214(16) -0.0018(17) 0.0032(17)
C17A 0.077(3) 0.061(2) 0.097(3) -0.030(2) 0.013(3) 0.002(2)
C18A 0.055(2) 0.063(2) 0.0545(19) -0.0281(16) -0.0039(16) 0.0032(17)
C19A 0.061(2) 0.074(2) 0.060(2) -0.0374(19) 0.0008(18) -0.0001(18)
C20A 0.063(2) 0.0550(19) 0.0473(17) -0.0220(14) -0.0010(16) 0.0034(16)
C21A 0.052(2) 0.072(2) 0.061(2) -0.0311(18) -0.0041(17) -0.0019(18)
C22A 0.072(3) 0.075(3) 0.067(2) -0.029(2) 0.009(2) -0.013(2)

loop_
_atom_type_symbol
_atom_type_description
_atom_type_scat_dispersion_real
_atom_type_scat_dispersion_imag
_atom_type_scat_source
C C 0.0181 0.0091 'International Tables Vol C Tables 4.2.6.8 and 6.1.1.4'
H H 0.0000 0.0000 'International Tables Vol C Tables 4.2.6.8 and 6.1.1.4'
Cl Cl 0.3639 0.7018 'International Tables Vol C Tables 4.2.6.8 and 6.1.1.4'
F F 0.0727 0.0534 'International Tables Vol C Tables 4.2.6.8 and 6.1.1.4'
N N 0.0311 0.0180 'International Tables Vol C Tables 4.2.6.8 and 6.1.1.4'
O O 0.0492 0.0322 'International Tables Vol C Tables 4.2.6.8 and 6.1.1.4'

loop_
_geom_angle_atom_site_label_1
_geom_angle_atom_site_label_2
_geom_angle_atom_site_label_3
_geom_angle
_geom_angle_site_symmetry_1
_geom_angle_site_symmetry_3
_geom_angle_publ_flag
N1 O1 C7 110.1(3) . . ?
C10 N1 O1 109.4(3) . . ?
C18 N2 H2 119(3) . . ?
C18 N2 C19 121.6(3) . . ?
C19 N2 H2 119(3) . . ?
C20 N3 H3 119(3) . . ?
C20 N3 C21 119.2(3) . . ?
C21 N3 H3 122(3) . . ?
C2 C1 Cl1 119.1(4) . . ?
C2 C1 C6 122.1(5) . . ?
C6 C1 Cl1 118.8(3) . . ?
C1 C2 H2A 121.1 . . ?
C1 C2 C3 117.7(5) . . ?
C3 C2 H2A 121.1 . . ?
C2 C3 Cl2 118.9(4) . . ?
C2 C3 C4 122.2(4) . . ?
C4 C3 Cl2 118.9(4) . . ?
C3 C4 H4 120.6 . . ?
C5 C4 C3 118.8(4) . . ?
C5 C4 H4 120.6 . . ?
C4 C5 C6 119.5(4) . . ?
C4 C5 C7 118.2(4) . . ?
C6 C5 C7 122.3(3) . . ?
C1 C6 C5 119.7(4) . . ?
C1 C6 H6 120.1 . . ?
C5 C6 H6 120.1 . . ?
O1 C7 C5 107.7(3) . . ?
O1 C7 C8 105.8(4) . . ?
O1 C7 C9 104.4(3) . . ?
C5 C7 C8 112.0(3) . . ?
C5 C7 C9 117.1(3) . . ?
C8 C7 C9 109.1(3) . . ?
F1 C8 F2 106.8(4) . . ?
F1 C8 C7 112.9(4) . . ?
F2 C8 C7 110.3(4) . . ?
F3 C8 F1 106.9(5) . . ?
F3 C8 F2 108.1(4) . . ?
F3 C8 C7 111.5(4) . . ?
C7 C9 H9A 111.5 . . ?
C7 C9 H9B 111.5 . . ?
H9A C9 H9B 109.3 . . ?
C10 C9 C7 101.3(3) . . ?
C10 C9 H9A 111.5 . . ?
C10 C9 H9B 111.5 . . ?
N1 C10 C9 114.4(3) . . ?
N1 C10 C11 121.8(3) . . ?
C11 C10 C9 123.7(3) . . ?
C12 C11 C10 120.1(4) . . ?
C12 C11 C16 119.0(4) . . ?
C16 C11 C10 120.9(3) . . ?
C11 C12 H12 118.8 . . ?
C11 C12 C13 122.3(4) . . ?
C13 C12 H12 118.8 . . ?
C12 C13 C17 119.9(4) . . ?
C14 C13 C12 117.8(3) . . ?
C14 C13 C17 122.2(4) . . ?
C13 C14 C15 120.5(4) . . ?
C13 C14 C18 120.2(3) . . ?
C15 C14 C18 119.2(4) . . ?
C14 C15 H15 119.5 . . ?
C16 C15 C14 121.0(4) . . ?
C16 C15 H15 119.5 . . ?
C11 C16 H16 120.3 . . ?
C15 C16 C11 119.4(4) . . ?
C15 C16 H16 120.3 . . ?
C13 C17 H17A 109.5 . . ?
C13 C17 H17B 109.5 . . ?
C13 C17 H17C 109.5 . . ?
H17A C17 H17B 109.5 . . ?
H17A C17 H17C 109.5 . . ?
H17B C17 H17C 109.5 . . ?
O2 C18 N2 122.9(4) . . ?
O2 C18 C14 121.5(3) . . ?
N2 C18 C14 115.6(3) . . ?
N2 C19 H19A 108.3 . . ?
N2 C19 H19B 108.3 . . ?
N2 C19 C20 116.0(4) . . ?
H19A C19 H19B 107.4 . . ?
C20 C19 H19A 108.3 . . ?
C20 C19 H19B 108.3 . . ?
O3 C20 N3 122.8(3) . . ?
O3 C20 C19 118.8(4) . . ?
N3 C20 C19 118.4(3) . . ?
N3 C21 H21A 109.1 . . ?
N3 C21 H21B 109.1 . . ?
N3 C21 C22 112.6(4) . . ?
H21A C21 H21B 107.8 . . ?
C22 C21 H21A 109.1 . . ?
C22 C21 H21B 109.1 . . ?
F4 C22 F6 104.8(5) . . ?
F4 C22 C21 113.5(4) . . ?
F5 C22 F4 107.7(5) . . ?
F5 C22 F6 106.6(4) . . ?
F5 C22 C21 110.6(4) . . ?
F6 C22 C21 113.1(4) . . ?
N1A O1A C7A 109.5(3) . . ?
C10A N1A O1A 109.6(3) . . ?
C18A N2A H2AA 117(3) . . ?
C18A N2A C19A 121.5(4) . . ?
C19A N2A H2AA 120(3) . . ?
C20A N3A H3A 119(4) . . ?
C20A N3A C21A 119.3(3) . . ?
C21A N3A H3A 121(4) . . ?
C2A C1A Cl1A 118.7(4) . . ?
C6A C1A Cl1A 118.3(5) . . ?
C6A C1A C2A 123.0(4) . . ?
C1A C2A H2AB 121.3 . . ?
C3A C2A C1A 117.4(5) . . ?
C3A C2A H2AB 121.3 . . ?
C2A C3A Cl2A 118.9(4) . . ?
C2A C3A C4A 121.5(5) . . ?
C4A C3A Cl2A 119.6(4) . . ?
C3A C4A H4A 120.3 . . ?
C5A C4A C3A 119.3(4) . . ?
C5A C4A H4A 120.3 . . ?
C4A C5A C6A 119.4(4) . . ?
C4A C5A C7A 119.4(3) . . ?
C6A C5A C7A 121.2(4) . . ?
C1A C6A C5A 119.3(5) . . ?
C1A C6A H6A 120.3 . . ?
C5A C6A H6A 120.3 . . ?
O1A C7A C5A 108.1(3) . . ?
O1A C7A C8A 106.9(3) . . ?
O1A C7A C9A 104.6(3) . . ?
C5A C7A C9A 116.5(3) . . ?
C8A C7A C5A 110.4(3) . . ?
C8A C7A C9A 109.8(4) . . ?
F1A C8A C7A 112.4(4) . . ?
F2A C8A F1A 107.5(4) . . ?
F2A C8A F3A 108.4(5) . . ?
F2A C8A C7A 112.2(4) . . ?
F3A C8A F1A 105.7(4) . . ?
F3A C8A C7A 110.4(4) . . ?
C7A C9A H9AA 111.4 . . ?
C7A C9A H9AB 111.4 . . ?
H9AA C9A H9AB 109.3 . . ?
C10A C9A C7A 101.7(3) . . ?
C10A C9A H9AA 111.4 . . ?
C10A C9A H9AB 111.4 . . ?
N1A C10A C9A 114.1(3) . . ?
N1A C10A C11A 121.7(3) . . ?
C11A C10A C9A 124.2(3) . . ?
C12A C11A C10A 119.3(3) . . ?
C12A C11A C16A 119.3(3) . . ?
C16A C11A C10A 121.4(3) . . ?
C11A C12A H12A 119.0 . . ?
C13A C12A C11A 122.0(3) . . ?
C13A C12A H12A 119.0 . . ?
C12A C13A C14A 117.5(3) . . ?
C12A C13A C17A 120.7(3) . . ?
C14A C13A C17A 121.8(3) . . ?
C13A C14A C18A 120.1(3) . . ?
C15A C14A C13A 120.7(3) . . ?
C15A C14A C18A 119.1(3) . . ?
C14A C15A H15A 119.4 . . ?
C16A C15A C14A 121.2(3) . . ?
C16A C15A H15A 119.4 . . ?
C11A C16A H16A 120.4 . . ?
C15A C16A C11A 119.2(4) . . ?
C15A C16A H16A 120.4 . . ?
C13A C17A H17D 109.5 . . ?
C13A C17A H17E 109.5 . . ?
C13A C17A H17F 109.5 . . ?
H17D C17A H17E 109.5 . . ?
H17D C17A H17F 109.5 . . ?
H17E C17A H17F 109.5 . . ?
O2A C18A N2A 123.1(3) . . ?
O2A C18A C14A 121.5(4) . . ?
N2A C18A C14A 115.5(4) . . ?
N2A C19A H19C 108.3 . . ?
N2A C19A H19D 108.3 . . ?
N2A C19A C20A 115.7(3) . . ?
H19C C19A H19D 107.4 . . ?
C20A C19A H19C 108.3 . . ?
C20A C19A H19D 108.3 . . ?
O3A C20A N3A 123.2(4) . . ?
O3A C20A C19A 118.2(4) . . ?
N3A C20A C19A 118.5(3) . . ?
N3A C21A H21C 109.2 . . ?
N3A C21A H21D 109.2 . . ?
N3A C21A C22A 112.2(4) . . ?
H21C C21A H21D 107.9 . . ?
C22A C21A H21C 109.2 . . ?
C22A C21A H21D 109.2 . . ?
F4A C22A F5A 107.1(4) . . ?
F4A C22A C21A 113.0(4) . . ?
F5A C22A C21A 110.3(4) . . ?
F6A C22A F4A 105.6(4) . . ?
F6A C22A F5A 106.7(4) . . ?
F6A C22A C21A 113.7(4) . . ?

loop_
_geom_bond_atom_site_label_1
_geom_bond_atom_site_label_2
_geom_bond_distance
_geom_bond_site_symmetry_2
_geom_bond_publ_flag
Cl1 C1 1.733(5) . ?
Cl2 C3 1.733(4) . ?
F1 C8 1.326(6) . ?
F2 C8 1.336(7) . ?
F3 C8 1.317(6) . ?
F4 C22 1.327(6) . ?
F5 C22 1.323(6) . ?
F6 C22 1.335(6) . ?
O1 N1 1.411(4) . ?
O1 C7 1.456(5) . ?
O2 C18 1.229(5) . ?
O3 C20 1.221(4) . ?
N1 C10 1.274(5) . ?
N2 H2 0.900(10) . ?
N2 C18 1.341(5) . ?
N2 C19 1.443(5) . ?
N3 H3 0.895(10) . ?
N3 C20 1.354(6) . ?
N3 C21 1.433(5) . ?
C1 C2 1.367(6) . ?
C1 C6 1.389(7) . ?
C2 H2A 0.9300 . ?
C2 C3 1.381(7) . ?
C3 C4 1.400(7) . ?
C4 H4 0.9300 . ?
C4 C5 1.390(5) . ?
C5 C6 1.390(6) . ?
C5 C7 1.513(6) . ?
C6 H6 0.9300 . ?
C7 C8 1.525(5) . ?
C7 C9 1.532(5) . ?
C9 H9A 0.9700 . ?
C9 H9B 0.9700 . ?
C9 C10 1.495(5) . ?
C10 C11 1.469(5) . ?
C11 C12 1.387(5) . ?
C11 C16 1.392(6) . ?
C12 H12 0.9300 . ?
C12 C13 1.392(5) . ?
C13 C14 1.386(6) . ?
C13 C17 1.506(6) . ?
C14 C15 1.394(6) . ?
C14 C18 1.504(5) . ?
C15 H15 0.9300 . ?
C15 C16 1.381(5) . ?
C16 H16 0.9300 . ?
C17 H17A 0.9600 . ?
C17 H17B 0.9600 . ?
C17 H17C 0.9600 . ?
C19 H19A 0.9700 . ?
C19 H19B 0.9700 . ?
C19 C20 1.515(5) . ?
C21 H21A 0.9700 . ?
C21 H21B 0.9700 . ?
C21 C22 1.496(7) . ?
Cl1A C1A 1.738(5) . ?
Cl2A C3A 1.727(5) . ?
F1A C8A 1.338(6) . ?
F2A C8A 1.312(6) . ?
F3A C8A 1.330(6) . ?
F4A C22A 1.335(5) . ?
F5A C22A 1.336(6) . ?
F6A C22A 1.330(6) . ?
O1A N1A 1.420(4) . ?
O1A C7A 1.457(5) . ?
O2A C18A 1.235(5) . ?
O3A C20A 1.227(4) . ?
N1A C10A 1.275(5) . ?
N2A H2AA 0.897(10) . ?
N2A C18A 1.337(5) . ?
N2A C19A 1.448(4) . ?
N3A H3A 0.898(10) . ?
N3A C20A 1.336(5) . ?
N3A C21A 1.443(5) . ?
C1A C2A 1.374(8) . ?
C1A C6A 1.364(7) . ?
C2A H2AB 0.9300 . ?
C2A C3A 1.372(7) . ?
C3A C4A 1.397(6) . ?
C4A H4A 0.9300 . ?
C4A C5A 1.386(6) . ?
C5A C6A 1.386(6) . ?
C5A C7A 1.522(6) . ?
C6A H6A 0.9300 . ?
C7A C8A 1.516(6) . ?
C7A C9A 1.528(5) . ?
C9A H9AA 0.9700 . ?
C9A H9AB 0.9700 . ?
C9A C10A 1.493(5) . ?
C10A C11A 1.469(4) . ?
C11A C12A 1.392(5) . ?
C11A C16A 1.396(5) . ?
C12A H12A 0.9300 . ?
C12A C13A 1.392(5) . ?
C13A C14A 1.396(5) . ?
C13A C17A 1.497(6) . ?
C14A C15A 1.392(6) . ?
C14A C18A 1.499(5) . ?
C15A H15A 0.9300 . ?
C15A C16A 1.374(5) . ?
C16A H16A 0.9300 . ?
C17A H17D 0.9600 . ?
C17A H17E 0.9600 . ?
C17A H17F 0.9600 . ?
C19A H19C 0.9700 . ?
C19A H19D 0.9700 . ?
C19A C20A 1.510(5) . ?
C21A H21C 0.9700 . ?
C21A H21D 0.9700 . ?
C21A C22A 1.493(6) . ?

loop_
_geom_torsion_atom_site_label_1
_geom_torsion_atom_site_label_2
_geom_torsion_atom_site_label_3
_geom_torsion_atom_site_label_4
_geom_torsion
_geom_torsion_site_symmetry_1
_geom_torsion_site_symmetry_2
_geom_torsion_site_symmetry_3
_geom_torsion_site_symmetry_4
_geom_torsion_publ_flag
Cl1 C1 C2 C3 -177.4(3) . . . . ?
Cl1 C1 C6 C5 176.7(3) . . . . ?
Cl2 C3 C4 C5 179.6(3) . . . . ?
O1 N1 C10 C9 2.5(5) . . . . ?
O1 N1 C10 C11 -179.5(3) . . . . ?
O1 C7 C8 F1 60.4(5) . . . . ?
O1 C7 C8 F2 179.8(4) . . . . ?
O1 C7 C8 F3 -60.0(5) . . . . ?
O1 C7 C9 C10 6.3(4) . . . . ?
N1 O1 C7 C5 -130.6(3) . . . . ?
N1 O1 C7 C8 109.5(4) . . . . ?
N1 O1 C7 C9 -5.5(4) . . . . ?
N1 C10 C11 C12 -176.7(4) . . . . ?
N1 C10 C11 C16 3.7(6) . . . . ?
N2 C19 C20 O3 167.3(3) . . . . ?
N2 C19 C20 N3 -13.0(5) . . . . ?
N3 C21 C22 F4 61.6(6) . . . . ?
N3 C21 C22 F5 -177.2(4) . . . . ?
N3 C21 C22 F6 -57.7(5) . . . . ?
C1 C2 C3 Cl2 -179.3(3) . . . . ?
C1 C2 C3 C4 0.6(6) . . . . ?
C2 C1 C6 C5 -0.7(6) . . . . ?
C2 C3 C4 C5 -0.2(6) . . . . ?
C3 C4 C5 C6 -0.6(5) . . . . ?
C3 C4 C5 C7 178.0(3) . . . . ?
C4 C5 C6 C1 1.0(5) . . . . ?
C4 C5 C7 O1 -44.1(4) . . . . ?
C4 C5 C7 C8 71.8(4) . . . . ?
C4 C5 C7 C9 -161.1(3) . . . . ?
C5 C7 C8 F1 -56.7(6) . . . . ?
C5 C7 C8 F2 62.8(5) . . . . ?
C5 C7 C8 F3 -177.0(4) . . . . ?
C5 C7 C9 C10 125.2(3) . . . . ?
C6 C1 C2 C3 -0.1(6) . . . . ?
C6 C5 C7 O1 134.5(3) . . . . ?
C6 C5 C7 C8 -109.7(4) . . . . ?
C6 C5 C7 C9 17.4(5) . . . . ?
C7 O1 N1 C10 2.2(4) . . . . ?
C7 C5 C6 C1 -177.5(3) . . . . ?
C7 C9 C10 N1 -5.7(4) . . . . ?
C7 C9 C10 C11 176.3(3) . . . . ?
C8 C7 C9 C10 -106.4(4) . . . . ?
C9 C7 C8 F1 172.1(4) . . . . ?
C9 C7 C8 F2 -68.4(5) . . . . ?
C9 C7 C8 F3 51.7(5) . . . . ?
C9 C10 C11 C12 1.1(6) . . . . ?
C9 C10 C11 C16 -178.5(4) . . . . ?
C10 C11 C12 C13 -178.8(3) . . . . ?
C10 C11 C16 C15 -179.9(4) . . . . ?
C11 C12 C13 C14 -1.3(6) . . . . ?
C11 C12 C13 C17 179.6(4) . . . . ?
C12 C11 C16 C15 0.5(6) . . . . ?
C12 C13 C14 C15 0.5(6) . . . . ?
C12 C13 C14 C18 176.5(3) . . . . ?
C13 C14 C15 C16 0.8(6) . . . . ?
C13 C14 C18 O2 -58.9(6) . . . . ?
C13 C14 C18 N2 121.4(4) . . . . ?
C14 C15 C16 C11 -1.3(6) . . . . ?
C15 C14 C18 O2 117.2(5) . . . . ?
C15 C14 C18 N2 -62.4(5) . . . . ?
C16 C11 C12 C13 0.8(6) . . . . ?
C17 C13 C14 C15 179.6(4) . . . . ?
C17 C13 C14 C18 -4.3(6) . . . . ?
C18 N2 C19 C20 137.2(4) . . . . ?
C18 C14 C15 C16 -175.3(4) . . . . ?
C19 N2 C18 O2 -8.2(7) . . . . ?
C19 N2 C18 C14 171.5(4) . . . . ?
C20 N3 C21 C22 95.2(5) . . . . ?
C21 N3 C20 O3 -6.2(5) . . . . ?
C21 N3 C20 C19 174.1(3) . . . . ?
Cl1A C1A C2A C3A -179.0(4) . . . . ?
Cl1A C1A C6A C5A 178.5(4) . . . . ?
Cl2A C3A C4A C5A 179.4(3) . . . . ?
O1A N1A C10A C9A 1.3(5) . . . . ?
O1A N1A C10A C11A -179.6(3) . . . . ?
O1A C7A C8A F1A 59.2(5) . . . . ?
O1A C7A C8A F2A -179.6(3) . . . . ?
O1A C7A C8A F3A -58.6(5) . . . . ?
O1A C7A C9A C10A 6.9(4) . . . . ?
N1A O1A C7A C5A -131.5(3) . . . . ?
N1A O1A C7A C8A 109.7(3) . . . . ?
N1A O1A C7A C9A -6.8(4) . . . . ?
N1A C10A C11A C12A -174.6(4) . . . . ?
N1A C10A C11A C16A 4.3(6) . . . . ?
N2A C19A C20A O3A 165.5(4) . . . . ?
N2A C19A C20A N3A -16.1(6) . . . . ?
N3A C21A C22A F4A 62.2(5) . . . . ?
N3A C21A C22A F5A -178.0(3) . . . . ?
N3A C21A C22A F6A -58.2(5) . . . . ?
C1A C2A C3A Cl2A -179.5(4) . . . . ?
C1A C2A C3A C4A 0.6(8) . . . . ?
C2A C1A C6A C5A -0.5(9) . . . . ?
C2A C3A C4A C5A -0.7(7) . . . . ?
C3A C4A C5A C6A 0.1(6) . . . . ?
C3A C4A C5A C7A 179.9(4) . . . . ?
C4A C5A C6A C1A 0.4(7) . . . . ?
C4A C5A C7A O1A -37.2(5) . . . . ?
C4A C5A C7A C8A 79.4(5) . . . . ?
C4A C5A C7A C9A -154.5(4) . . . . ?
C5A C7A C8A F1A -58.2(5) . . . . ?
C5A C7A C8A F2A 63.1(5) . . . . ?
C5A C7A C8A F3A -175.9(4) . . . . ?
C5A C7A C9A C10A 126.1(4) . . . . ?
C6A C1A C2A C3A 0.0(9) . . . . ?
C6A C5A C7A O1A 142.5(4) . . . . ?
C6A C5A C7A C8A -100.8(5) . . . . ?
C6A C5A C7A C9A 25.3(6) . . . . ?
C7A O1A N1A C10A 3.7(5) . . . . ?
C7A C5A C6A C1A -179.3(4) . . . . ?
C7A C9A C10A N1A -5.4(5) . . . . ?
C7A C9A C10A C11A 175.6(4) . . . . ?
C8A C7A C9A C10A -107.5(4) . . . . ?
C9A C7A C8A F1A 172.0(4) . . . . ?
C9A C7A C8A F2A -66.7(5) . . . . ?
C9A C7A C8A F3A 54.3(5) . . . . ?
C9A C10A C11A C12A 4.3(6) . . . . ?
C9A C10A C11A C16A -176.8(4) . . . . ?
C10A C11A C12A C13A -178.7(4) . . . . ?
C10A C11A C16A C15A -179.6(4) . . . . ?
C11A C12A C13A C14A -2.2(6) . . . . ?
C11A C12A C13A C17A 178.6(4) . . . . ?
C12A C11A C16A C15A -0.7(7) . . . . ?
C12A C13A C14A C15A 0.4(6) . . . . ?
C12A C13A C14A C18A 177.2(4) . . . . ?
C13A C14A C15A C16A 1.2(7) . . . . ?
C13A C14A C18A O2A -60.6(6) . . . . ?
C13A C14A C18A N2A 118.9(4) . . . . ?
C14A C15A C16A C11A -1.0(7) . . . . ?
C15A C14A C18A O2A 116.2(5) . . . . ?
C15A C14A C18A N2A -64.3(5) . . . . ?
C16A C11A C12A C13A 2.4(6) . . . . ?
C17A C13A C14A C15A 179.6(4) . . . . ?
C17A C13A C14A C18A -3.7(7) . . . . ?
C18A N2A C19A C20A 138.6(4) . . . . ?
C18A C14A C15A C16A -175.6(4) . . . . ?
C19A N2A C18A O2A -7.8(6) . . . . ?
C19A N2A C18A C14A 172.7(3) . . . . ?
C20A N3A C21A C22A 96.2(4) . . . . ?
C21A N3A C20A O3A -7.0(6) . . . . ?
C21A N3A C20A C19A 174.8(4) . . . . ?
